data_1511399
loop_
_publ_author_name
'Higashi, I.'
'Kobayashi, M.'
'Kimura, K.'
'Matsuda, H.'

_publ_section_title
;
 Rietveld analysis of Li B13 with beta-rhombohedral boron structure
;
_journal_name_full 'Journal of Alloys Compd.'
_journal_page_first 120
_journal_page_last 124
_journal_paper_doi 10.1016/0925-8388(94)01438-8
_journal_volume 221
_journal_year 1995
_chemical_formula_sum 'B12.93 Li'
_chemical_name_systematic 'Li B12.93'
_space_group_IT_number 166
_symmetry_space_group_name_Hall '-R 3 2"'
_symmetry_space_group_name_H-M 'R -3 m :H'
_cell_angle_alpha 90
_cell_angle_beta 90
_cell_angle_gamma 120
_cell_formula_units_Z 24
_cell_length_a 10.9654
_cell_length_b 10.9654
_cell_length_c 24.0495
_cell_volume 2504.296
_citation_journal_id_ASTM JALCEU
_cod_data_source_file boron0-1_544.cif
_cod_data_source_block B12.93Li1
_cod_original_formula_sum 'B12.93 Li1'
_cod_database_code 1511399

loop_
_symmetry_equiv_pos_as_xyz
x,y,z
-y,x-y,z
-x+y,-x,z
y,x,-z
-x,-x+y,-z
x-y,-y,-z
-x,-y,-z
y,-x+y,-z
x-y,x,-z
-y,-x,z
x,x-y,z
-x+y,y,z
x+2/3,y+1/3,z+1/3
-y+2/3,x-y+1/3,z+1/3
-x+y+2/3,-x+1/3,z+1/3
y+2/3,x+1/3,-z+1/3
-x+2/3,-x+y+1/3,-z+1/3
x-y+2/3,-y+1/3,-z+1/3
-x+2/3,-y+1/3,-z+1/3
y+2/3,-x+y+1/3,-z+1/3
x-y+2/3,x+1/3,-z+1/3
-y+2/3,-x+1/3,z+1/3
x+2/3,x-y+1/3,z+1/3
-x+y+2/3,y+1/3,z+1/3
x+1/3,y+2/3,z+2/3
-y+1/3,x-y+2/3,z+2/3
-x+y+1/3,-x+2/3,z+2/3
y+1/3,x+2/3,-z+2/3
-x+1/3,-x+y+2/3,-z+2/3
x-y+1/3,-y+2/3,-z+2/3
-x+1/3,-y+2/3,-z+2/3
y+1/3,-x+y+2/3,-z+2/3
x-y+1/3,x+2/3,-z+2/3
-y+1/3,-x+2/3,z+2/3
x+1/3,x-y+2/3,z+2/3
-x+y+1/3,y+2/3,z+2/3

loop_
_atom_site_label
_atom_site_type_symbol
_atom_site_fract_x
_atom_site_fract_y
_atom_site_fract_z
_atom_site_occupancy
_atom_site_U_iso_or_equiv
B8 B 0.1697 0.8303 0.0296 1 0.0
B16 B 0.0565 -0.0565 0.1182 0.1 0.0
B10 B 0.1042 0.8958 0.7016 1 0.0
B11 B 0.0553 -0.0553 0.326 1 0.0
B4 B 0.2346 0.2547 0.3443 1 0.0
B7 B 0.111 0.889 0.8889 1 0.0
B12 B 0.0901 -0.0901 0.4006 1 0.0
B2 B 0.3171 0.2968 0.1268 1 0.0
Li2 Li 0 0 0.2162 1 0.0
B14 B 0 0 0.3919 1 0.0
B5 B 0.0548 -0.0548 -0.0594 1 0.0
B9 B 0.1267 0.8733 0.7682 1 0.0
B1 B 0.1732 0.1711 0.177 1 0.0
B13 B 0.0581 -0.0581 0.5464 0.64 0.0
Li1 Li 0.1935 0.8065 0.188 1 0.0
B15 B 0 0 0.5 1 0.0
B3 B 0.2682 0.2269 0.4182 1 0.0
B6 B 0.0868 -0.0868 0.0134 1 0.0
